data_4067146
loop_
_publ_author_name
'Bhadbhade, Mohan'
'Clentsmith, Guy K. B.'
'Field, Leslie D.'

_publ_section_title
;
 Sterically Hindered Diazabutadienes (DABs): Competing Reaction Pathways
 with MeLi
;
_journal_issue 23
_journal_name_full Organometallics
_journal_page_first 6509
_journal_paper_doi 10.1021/om100850p
_journal_volume 29
_journal_year 2010
_chemical_formula_sum 'C32 H49 Li N2 O'
_chemical_formula_weight 484.67
_chemical_name_systematic
; 
Isopropyl DAB + 1 equiv LDA, G2075, 17Et2O 
;
_space_group_IT_number 4
_symmetry_cell_setting monoclinic
_symmetry_space_group_name_Hall 'P 2yb'
_symmetry_space_group_name_H-M 'P 1 21 1'
_atom_sites_solution_hydrogens geom
_atom_sites_solution_primary direct
_atom_sites_solution_secondary difmap
_audit_creation_method SHELXL-97
_cell_angle_alpha 90.00
_cell_angle_beta 90.00
_cell_angle_gamma 90.00
_cell_formula_units_Z 4
_cell_length_a 10.017(15)
_cell_length_b 30.64(6)
_cell_length_c 10.062(13)
_cell_measurement_reflns_used 2484
_cell_measurement_temperature 150(2)
_cell_measurement_theta_max 20.183
_cell_measurement_theta_min 2.454
_cell_volume 3088(9)
_computing_cell_refinement '<i>APEX2 </i>(Bruker, 2007)'
_computing_data_collection '<i>APEX2 </i>(Bruker, 2007)'
_computing_data_reduction '<i>APEX2 </i>(Bruker, 2007)'
_computing_molecular_graphics '<i>SHELXTL-Plus</i> (Sheldrick, 2008)'
_computing_structure_refinement '<i>SHELXL-97</i> (Sheldrick, 2008)'
_computing_structure_solution '<i>SHELXS-97</i> (Sheldrick, 2008)'
_diffrn_ambient_temperature 150(2)
_diffrn_measured_fraction_theta_full 0.980
_diffrn_measured_fraction_theta_max 0.980
_diffrn_measurement_device_type 'Bruker kappa APEXII CCD Diffractometer'
_diffrn_measurement_method '\f scans, and \w scans with \k offsets'
_diffrn_radiation_monochromator graphite
_diffrn_radiation_source 'fine-focus sealed tube'
_diffrn_radiation_type MoK\a
_diffrn_radiation_wavelength 0.71073
_diffrn_reflns_av_R_equivalents 0.0475
_diffrn_reflns_av_sigmaI/netI 0.1069
_diffrn_reflns_limit_h_max 11
_diffrn_reflns_limit_h_min -10
_diffrn_reflns_limit_k_max 36
_diffrn_reflns_limit_k_min -26
_diffrn_reflns_limit_l_max 5
_diffrn_reflns_limit_l_min -11
_diffrn_reflns_number 11011
_diffrn_reflns_theta_full 25.00
_diffrn_reflns_theta_max 25.00
_diffrn_reflns_theta_min 1.33
_exptl_absorpt_coefficient_mu 0.061
_exptl_absorpt_correction_T_max 0.9964
_exptl_absorpt_correction_T_min 0.9849
_exptl_absorpt_correction_type multi-scan
_exptl_absorpt_process_details 'SADABS (Bruker, 2001)'
_exptl_crystal_colour Yellow
_exptl_crystal_density_diffrn 1.042
_exptl_crystal_density_method 'not measured'
_exptl_crystal_description 'Large blocks'
_exptl_crystal_F_000 1064
_exptl_crystal_size_max 0.25
_exptl_crystal_size_mid 0.11
_exptl_crystal_size_min 0.06
_refine_diff_density_max 0.619
_refine_diff_density_min -0.480
_refine_diff_density_rms 0.102
_refine_ls_abs_structure_details 'Flack H D (1983), Acta Cryst. A39, 876-881'
_refine_ls_abs_structure_Flack 3(7)
_refine_ls_extinction_method none
_refine_ls_goodness_of_fit_ref 2.023
_refine_ls_hydrogen_treatment constr
_refine_ls_matrix_type full
_refine_ls_number_parameters 785
_refine_ls_number_reflns 8574
_refine_ls_number_restraints 324
_refine_ls_restrained_S_all 1.999
_refine_ls_R_factor_all 0.2126
_refine_ls_R_factor_gt 0.1633
_refine_ls_shift/su_max 0.002
_refine_ls_shift/su_mean 0.000
_refine_ls_structure_factor_coef Fsqd
_refine_ls_weighting_details 'calc w=1/[\s^2^(Fo^2^)+(0.1000P)^2^+0.6368P] where P=(Fo^2^+2Fc^2^)/3'
_refine_ls_weighting_scheme calc
_refine_ls_wR_factor_gt 0.3774
_refine_ls_wR_factor_ref 0.3952
_reflns_number_gt 5481
_reflns_number_total 8574
_reflns_threshold_expression >2sigma(I)
_cod_data_source_file om100850p_si_001.cif
_cod_data_source_block inp21
_cod_depositor_comments
;
The following automatic conversions were performed:

'_symmetry_cell_setting' value 'Monoclinic' changed to 'monoclinic'
according to /home/saulius/struct/CIF-dictionaries/cif_core.dic
dictionary named 'cif_core.dic' version 2.4.1 from
2010-06-29.

'_exptl_absorpt_correction_type' value 'Multi-scan'
changed to 'multi-scan' according to
/home/saulius/struct/CIF-dictionaries/cif_core.dic dictionary named
'cif_core.dic' version 2.4.1 from 2010-06-29.

Automatic conversion script
Id: cif_fix_values 1715 2011-07-08 13:25:40Z adriana 
;
_cod_original_cell_volume 3089(9)
_cod_original_sg_symbol_H-M P2(1)
_cod_database_code 4067146

loop_
_symmetry_equiv_pos_as_xyz
'x, y, z'
'-x, y+1/2, -z'

loop_
_atom_site_label
_atom_site_type_symbol
_atom_site_fract_x
_atom_site_fract_y
_atom_site_fract_z
_atom_site_U_iso_or_equiv
_atom_site_adp_type
_atom_site_occupancy
_atom_site_symmetry_multiplicity
_atom_site_calc_flag
_atom_site_refinement_flags
_atom_site_disorder_assembly
_atom_site_disorder_group
C14A C 0.9291(13) 0.5018(3) 0.7363(11) 0.074(3) Uani 1 1 d DU . .
H14A H 0.9967 0.5090 0.8060 0.088 Uiso 1 1 calc R A 1
C15P C 0.998(3) 0.4841(8) 0.613(2) 0.074(4) Uani 0.50 1 d PDU B 1
H15A H 1.0894 0.4752 0.6354 0.112 Uiso 0.50 1 calc PR B 1
H15B H 1.0011 0.5068 0.5444 0.112 Uiso 0.50 1 calc PR B 1
H15C H 0.9487 0.4588 0.5791 0.112 Uiso 0.50 1 calc PR B 1
C16P C 0.829(2) 0.4687(6) 0.790(2) 0.072(4) Uani 0.50 1 d PDU B 1
H16A H 0.8774 0.4430 0.8230 0.108 Uiso 0.50 1 calc PR B 1
H16B H 0.7685 0.4599 0.7185 0.108 Uiso 0.50 1 calc PR B 1
H16C H 0.7783 0.4819 0.8625 0.108 Uiso 0.50 1 calc PR B 1
C15Q C 0.958(3) 0.4626(6) 0.648(2) 0.078(4) Uani 0.50 1 d PDU B 2
H15D H 1.0125 0.4717 0.5723 0.117 Uiso 0.50 1 calc PR B 2
H15E H 0.8732 0.4505 0.6154 0.117 Uiso 0.50 1 calc PR B 2
H15F H 1.0054 0.4403 0.6991 0.117 Uiso 0.50 1 calc PR B 2
C16Q C 0.889(3) 0.4872(7) 0.8749(14) 0.074(4) Uani 0.50 1 d PDU B 2
H16D H 0.8111 0.4680 0.8692 0.111 Uiso 0.50 1 calc PR B 2
H16E H 0.8668 0.5128 0.9288 0.111 Uiso 0.50 1 calc PR B 2
H16F H 0.9634 0.4714 0.9162 0.111 Uiso 0.50 1 calc PR B 2
Li1A Li 0.9629(16) 0.5979(8) 1.0259(19) 0.066(6) Uani 1 1 d . B .
N1A N 0.9820(9) 0.5906(3) 0.8378(8) 0.042(2) Uani 1 1 d . B .
N2A N 1.1487(8) 0.6026(3) 1.0266(9) 0.057(3) Uani 1 1 d . . .
C1A C 1.0979(11) 0.5950(4) 0.7986(10) 0.045(3) Uani 1 1 d . . .
C2A C 1.2101(11) 0.6009(4) 0.9007(10) 0.045(3) Uani 1 1 d . . .
C3A C 1.1521(10) 0.5962(4) 0.6512(9) 0.046(3) Uani 1 1 d . . .
H3A1 H 1.0794 0.5893 0.5896 0.069 Uiso 1 1 calc R . .
H3A2 H 1.2238 0.5747 0.6410 0.069 Uiso 1 1 calc R . .
H3A3 H 1.1868 0.6254 0.6315 0.069 Uiso 1 1 calc R . .
C4A C 1.3385(10) 0.6056(4) 0.8613(11) 0.057(3) Uani 1 1 d . . .
H4A1 H 1.4062 0.6113 0.9251 0.068 Uiso 1 1 calc R . .
H4A2 H 1.3609 0.6033 0.7699 0.068 Uiso 1 1 calc R . .
C5A C 0.8729(9) 0.5834(4) 0.7430(10) 0.041(3) Uani 1 1 d . . .
C6A C 0.7868(14) 0.6229(4) 0.7178(12) 0.073(4) Uani 1 1 d D B .
C7A C 0.6792(12) 0.6119(6) 0.6375(13) 0.072(4) Uani 1 1 d . . .
H7A H 0.6173 0.6343 0.6160 0.087 Uiso 1 1 calc R B .
C8A C 0.6567(12) 0.5733(5) 0.5895(13) 0.061(3) Uani 1 1 d . B .
H8A H 0.5864 0.5692 0.5274 0.073 Uiso 1 1 calc R . .
C9A C 0.7326(11) 0.5385(6) 0.6269(13) 0.075(4) Uani 1 1 d . . .
H9A H 0.7087 0.5103 0.5959 0.090 Uiso 1 1 calc R B .
C10A C 0.8400(11) 0.5425(4) 0.7060(10) 0.050(3) Uani 1 1 d . B .
C11A C 0.8331(14) 0.6686(3) 0.7558(11) 0.099(4) Uani 1 1 d DU . .
H11A H 0.9315 0.6677 0.7722 0.119 Uiso 1 1 calc R B .
C12A C 0.8045(16) 0.7045(4) 0.6553(11) 0.102(4) Uani 1 1 d DU B .
H12A H 0.7078 0.7071 0.6424 0.153 Uiso 1 1 calc R . .
H12B H 0.8470 0.6972 0.5704 0.153 Uiso 1 1 calc R . .
H12C H 0.8402 0.7322 0.6881 0.153 Uiso 1 1 calc R . .
C13A C 0.7633(18) 0.6784(5) 0.8869(11) 0.114(4) Uani 1 1 d DU B .
H13A H 0.7796 0.7089 0.9118 0.171 Uiso 1 1 calc R . .
H13B H 0.7982 0.6591 0.9563 0.171 Uiso 1 1 calc R . .
H13C H 0.6671 0.6736 0.8769 0.171 Uiso 1 1 calc R . .
C17A C 1.2447(11) 0.6072(5) 1.1339(10) 0.062(4) Uani 1 1 d . . .
C18A C 1.2941(10) 0.6541(4) 1.1616(10) 0.043(3) Uani 1 1 d . . .
C19A C 1.3666(12) 0.6575(4) 1.2753(10) 0.055(3) Uani 1 1 d . . .
H19A H 1.4033 0.6849 1.2996 0.066 Uiso 1 1 calc R . .
C20A C 1.3884(11) 0.6209(6) 1.3580(11) 0.071(4) Uani 1 1 d . . .
H20A H 1.4352 0.6250 1.4392 0.086 Uiso 1 1 calc R . .
C21A C 1.3435(13) 0.5782(4) 1.3255(11) 0.060(3) Uani 1 1 d . . .
H21A H 1.3627 0.5544 1.3828 0.072 Uiso 1 1 calc R . .
C22A C 1.2706(11) 0.5716(4) 1.2080(10) 0.051(3) Uani 1 1 d . . .
C23A C 1.2576(12) 0.6902(5) 1.0799(14) 0.072(4) Uani 1 1 d . . .
H23A H 1.2035 0.6798 1.0026 0.086 Uiso 1 1 calc R . .
C24A C 1.185(2) 0.7249(5) 1.1525(16) 0.120(7) Uani 1 1 d . . .
H24A H 1.0973 0.7138 1.1808 0.181 Uiso 1 1 calc R . .
H24B H 1.1719 0.7501 1.0940 0.181 Uiso 1 1 calc R . .
H24C H 1.2362 0.7337 1.2308 0.181 Uiso 1 1 calc R . .
C25A C 1.3875(13) 0.7143(5) 1.0290(16) 0.098(5) Uani 1 1 d . . .
H25A H 1.3620 0.7396 0.9751 0.148 Uiso 1 1 calc R . .
H25B H 1.4407 0.6941 0.9750 0.148 Uiso 1 1 calc R . .
H25C H 1.4404 0.7240 1.1053 0.148 Uiso 1 1 calc R . .
C26A C 1.2225(15) 0.5268(6) 1.1811(18) 0.106(7) Uani 1 1 d . . .
H26A H 1.2125 0.5267 1.0822 0.127 Uiso 1 1 calc R . .
C27A C 1.0933(18) 0.5156(6) 1.2247(18) 0.110(6) Uani 1 1 d . . .
H27A H 1.0859 0.5212 1.3204 0.166 Uiso 1 1 calc R . .
H27B H 1.0769 0.4846 1.2071 0.166 Uiso 1 1 calc R . .
H27C H 1.0273 0.5333 1.1771 0.166 Uiso 1 1 calc R . .
C28A C 1.3291(19) 0.4924(5) 1.2037(15) 0.101(5) Uani 1 1 d . . .
H28A H 1.3449 0.4890 1.2993 0.151 Uiso 1 1 calc R . .
H28B H 1.4121 0.5014 1.1600 0.151 Uiso 1 1 calc R . .
H28C H 1.2993 0.4645 1.1663 0.151 Uiso 1 1 calc R . .
O1C O 0.8231(8) 0.6020(4) 1.1630(9) 0.108(3) Uani 1 1 d DU . .
C11C C 0.6672(17) 0.5598(8) 1.0265(18) 0.108(4) Uani 0.70 1 d PDU C 1
H11B H 0.6473 0.5817 0.9580 0.161 Uiso 0.70 1 calc PR C 1
H11C H 0.5907 0.5402 1.0366 0.161 Uiso 0.70 1 calc PR C 1
H11D H 0.7460 0.5430 1.0002 0.161 Uiso 0.70 1 calc PR C 1
C21C C 0.6940(13) 0.5823(7) 1.1556(17) 0.108(3) Uani 0.70 1 d PDU C 1
H21P H 0.6255 0.6051 1.1694 0.129 Uiso 0.70 1 calc PR C 1
H21Q H 0.6852 0.5608 1.2286 0.129 Uiso 0.70 1 calc PR C 1
C12C C 0.626(3) 0.5587(14) 1.103(6) 0.107(4) Uani 0.30 1 d PDU C 2
C22C C 0.6952(18) 0.6021(9) 1.102(3) 0.108(3) Uani 0.30 1 d PDU C 2
C31C C 0.8346(12) 0.6288(5) 1.2784(13) 0.114(3) Uani 1 1 d DU C .
H31P H 0.8192 0.6104 1.3579 0.137 Uiso 1 1 calc R D 1
H31Q H 0.7634 0.6511 1.2758 0.137 Uiso 1 1 calc R D 1
C41C C 0.966(2) 0.6513(11) 1.293(3) 0.115(4) Uani 0.50 1 d PDU C 1
H41A H 0.9912 0.6647 1.2087 0.172 Uiso 0.50 1 calc PR C 1
H41B H 1.0342 0.6299 1.3193 0.172 Uiso 0.50 1 calc PR C 1
H41C H 0.9591 0.6738 1.3620 0.172 Uiso 0.50 1 calc PR C 1
C42C C 0.957(2) 0.6202(11) 1.360(2) 0.114(4) Uani 0.50 1 d PDU C 2
H42A H 0.9299 0.6109 1.4495 0.170 Uiso 0.50 1 calc PR C 2
H42B H 1.0099 0.6469 1.3664 0.170 Uiso 0.50 1 calc PR C 2
H42C H 1.0098 0.5972 1.3182 0.170 Uiso 0.50 1 calc PR C 2
O1D O 0.2968(9) 0.3431(4) 0.3252(9) 0.118(3) Uani 1 1 d DU . .
C21D C 0.3034(12) 0.3272(5) 0.1923(11) 0.122(3) Uani 1 1 d DU F .
H21R H 0.3005 0.3523 0.1305 0.146 Uiso 1 1 calc R E 1
H21S H 0.2235 0.3090 0.1749 0.146 Uiso 1 1 calc R E 1
C11D C 0.425(3) 0.3008(12) 0.163(2) 0.123(4) Uani 0.50 1 d PDU F 1
H11E H 0.5033 0.3147 0.2036 0.184 Uiso 0.50 1 calc PR F 1
H11F H 0.4382 0.2990 0.0665 0.184 Uiso 0.50 1 calc PR F 1
H11G H 0.4144 0.2713 0.1993 0.184 Uiso 0.50 1 calc PR F 1
C12D C 0.426(3) 0.3412(11) 0.1188(19) 0.125(4) Uani 0.50 1 d PDU F 2
H12G H 0.4624 0.3677 0.1599 0.187 Uiso 0.50 1 calc PR F 2
H12H H 0.4034 0.3472 0.0259 0.187 Uiso 0.50 1 calc PR F 2
H12I H 0.4931 0.3179 0.1226 0.187 Uiso 0.50 1 calc PR F 2
C31D C 0.1632(11) 0.3475(5) 0.3722(16) 0.118(3) Uani 0.75 1 d PDU G 1
H31A H 0.1499 0.3272 0.4476 0.142 Uiso 0.75 1 calc PR G 1
H31B H 0.1011 0.3387 0.3004 0.142 Uiso 0.75 1 calc PR G 1
C41D C 0.1279(16) 0.3927(6) 0.416(2) 0.112(4) Uani 0.75 1 d PDU G 1
H41D H 0.1982 0.4039 0.4750 0.169 Uiso 0.75 1 calc PR G 1
H41E H 0.0429 0.3920 0.4647 0.169 Uiso 0.75 1 calc PR G 1
H41F H 0.1195 0.4117 0.3387 0.169 Uiso 0.75 1 calc PR G 1
C32D C 0.174(2) 0.3637(13) 0.358(2) 0.117(3) Uani 0.25 1 d PDU G 2
C42D C 0.152(6) 0.4063(13) 0.287(7) 0.114(4) Uani 0.25 1 d PDU G 2
Li1B Li 0.442(2) 0.3509(9) 0.446(2) 0.076(7) Uani 1 1 d . G .
N1B N 0.6290(9) 0.3392(3) 0.4491(8) 0.046(2) Uani 1 1 d . . .
N2B N 0.4596(8) 0.3601(3) 0.6409(9) 0.051(2) Uani 1 1 d . . .
C1B C 0.6842(9) 0.3432(3) 0.5670(11) 0.038(2) Uani 1 1 d . G .
C2B C 0.5774(11) 0.3521(3) 0.6778(9) 0.038(3) Uani 1 1 d . G .
C3B C 0.8144(13) 0.3406(4) 0.6017(11) 0.056(3) Uani 1 1 d . . .
H3B1 H 0.8802 0.3350 0.5358 0.068 Uiso 1 1 calc R G .
H3B2 H 0.8400 0.3443 0.6919 0.068 Uiso 1 1 calc R . .
C4B C 0.6159(10) 0.3537(4) 0.8196(11) 0.049(3) Uani 1 1 d . . .
H4B1 H 0.6328 0.3841 0.8454 0.073 Uiso 1 1 calc R G .
H4B2 H 0.6970 0.3364 0.8333 0.073 Uiso 1 1 calc R . .
H4B3 H 0.5434 0.3418 0.8740 0.073 Uiso 1 1 calc R . .
C5B C 0.7192(9) 0.3285(4) 0.3440(11) 0.046(3) Uani 1 1 d . G .
C6B C 0.7698(11) 0.2879(4) 0.3275(10) 0.049(3) Uani 1 1 d . . .
C7B C 0.8551(10) 0.2749(4) 0.2199(10) 0.048(3) Uani 1 1 d . G .
H7B H 0.8866 0.2458 0.2097 0.057 Uiso 1 1 calc R . .
C8B C 0.8890(11) 0.3091(5) 0.1293(11) 0.051(3) Uani 1 1 d . . .
H8B H 0.9448 0.3037 0.0548 0.061 Uiso 1 1 calc R G .
C9B C 0.8390(13) 0.3496(6) 0.1530(13) 0.081(5) Uani 1 1 d . G .
H9B H 0.8654 0.3720 0.0930 0.097 Uiso 1 1 calc R . .
C10B C 0.7570(9) 0.3615(3) 0.2509(10) 0.032(2) Uani 1 1 d . . .
C11B C 0.7347(11) 0.2489(4) 0.4245(12) 0.051(3) Uani 1 1 d . G .
H11P H 0.7009 0.2620 0.5092 0.061 Uiso 1 1 calc R . .
C12B C 0.8521(14) 0.2189(4) 0.4603(13) 0.077(4) Uani 1 1 d . . .
H12P H 0.8611 0.1962 0.3925 0.115 Uiso 1 1 calc R G .
H12Q H 0.8357 0.2054 0.5469 0.115 Uiso 1 1 calc R . .
H12R H 0.9345 0.2361 0.4642 0.115 Uiso 1 1 calc R . .
C13B C 0.6179(16) 0.2213(6) 0.3630(15) 0.102(6) Uani 1 1 d . . .
H13D H 0.6552 0.1981 0.3072 0.153 Uiso 1 1 calc R G .
H13E H 0.5610 0.2402 0.3087 0.153 Uiso 1 1 calc R . .
H13F H 0.5648 0.2083 0.4345 0.153 Uiso 1 1 calc R . .
C14B C 0.7022(15) 0.4066(4) 0.2598(11) 0.100(5) Uani 1 1 d D G .
H14B H 0.6226 0.4068 0.3198 0.120 Uiso 1 1 calc R H 1
C15R C 0.658(6) 0.4151(17) 0.117(3) 0.073(7) Uani 0.30 1 d PDU G 1
H15G H 0.7167 0.4372 0.0774 0.109 Uiso 0.30 1 calc PR G 1
H15H H 0.5659 0.4258 0.1172 0.109 Uiso 0.30 1 calc PR G 1
H15I H 0.6636 0.3880 0.0661 0.109 Uiso 0.30 1 calc PR G 1
C16R C 0.802(4) 0.4410(12) 0.305(4) 0.112(10) Uani 0.30 1 d PDU G 1
H16G H 0.8926 0.4306 0.2882 0.167 Uiso 0.30 1 calc PR G 1
H16H H 0.7901 0.4465 0.4001 0.167 Uiso 0.30 1 calc PR G 1
H16I H 0.7864 0.4680 0.2553 0.167 Uiso 0.30 1 calc PR G 1
C15S C 0.698(3) 0.4320(6) 0.1301(13) 0.072(6) Uani 0.70 1 d PDU G 2
H15J H 0.6319 0.4554 0.1369 0.108 Uiso 0.70 1 calc PR G 2
H15K H 0.6735 0.4123 0.0573 0.108 Uiso 0.70 1 calc PR G 2
H15L H 0.7862 0.4446 0.1124 0.108 Uiso 0.70 1 calc PR G 2
C16S C 0.7598(19) 0.4343(7) 0.3706(14) 0.108(9) Uani 0.70 1 d PDU G 2
H16J H 0.8518 0.4424 0.3485 0.161 Uiso 0.70 1 calc PR G 2
H16K H 0.7591 0.4177 0.4538 0.161 Uiso 0.70 1 calc PR G 2
H16L H 0.7058 0.4608 0.3812 0.161 Uiso 0.70 1 calc PR G 2
C17B C 0.3532(11) 0.3685(4) 0.7346(9) 0.045(3) Uani 1 1 d . G .
C18B C 0.2645(11) 0.3385(4) 0.7640(11) 0.054(3) Uani 1 1 d . . .
C19B C 0.1532(11) 0.3484(5) 0.8541(11) 0.059(3) Uani 1 1 d . G .
H19B H 0.0886 0.3271 0.8776 0.071 Uiso 1 1 calc R . .
C20B C 0.1480(14) 0.3904(6) 0.9024(13) 0.077(4) Uani 1 1 d . . .
H20B H 0.0812 0.3975 0.9659 0.093 Uiso 1 1 calc R G .
C21B C 0.2304(12) 0.4209(4) 0.8650(12) 0.056(3) Uani 1 1 d . G .
H21B H 0.2187 0.4498 0.8970 0.067 Uiso 1 1 calc R . .
C22B C 0.3363(10) 0.4117(4) 0.7781(10) 0.044(3) Uani 1 1 d . . .
C23B C 0.2698(12) 0.2905(3) 0.7094(17) 0.093(3) Uani 1 1 d DU G .
H23B H 0.2994 0.2952 0.6156 0.111 Uiso 1 1 calc R I 1
C24P C 0.1358(13) 0.2682(6) 0.690(2) 0.093(4) Uani 0.70 1 d PDU G 1
H24D H 0.1456 0.2443 0.6256 0.140 Uiso 0.70 1 calc PR G 1
H24E H 0.0710 0.2894 0.6556 0.140 Uiso 0.70 1 calc PR G 1
H24F H 0.1044 0.2566 0.7747 0.140 Uiso 0.70 1 calc PR G 1
C25P C 0.3737(14) 0.2587(5) 0.759(2) 0.093(4) Uani 0.70 1 d PDU G 1
H25D H 0.3856 0.2352 0.6943 0.139 Uiso 0.70 1 calc PR G 1
H25E H 0.3441 0.2462 0.8442 0.139 Uiso 0.70 1 calc PR G 1
H25F H 0.4586 0.2740 0.7724 0.139 Uiso 0.70 1 calc PR G 1
C24Q C 0.232(5) 0.2625(11) 0.590(3) 0.093(4) Uani 0.30 1 d PDU G 2
C25Q C 0.289(5) 0.2622(11) 0.832(3) 0.093(4) Uani 0.30 1 d PDU G 2
C26B C 0.4352(12) 0.4475(4) 0.7381(11) 0.052(3) Uani 1 1 d . G .
H26B H 0.5223 0.4333 0.7159 0.063 Uiso 1 1 calc R . .
C27B C 0.3836(16) 0.4707(6) 0.6124(16) 0.114(7) Uani 1 1 d . . .
H27D H 0.4422 0.4639 0.5373 0.171 Uiso 1 1 calc R G .
H27E H 0.3829 0.5023 0.6272 0.171 Uiso 1 1 calc R . .
H27F H 0.2928 0.4607 0.5927 0.171 Uiso 1 1 calc R . .
C28B C 0.4606(18) 0.4815(5) 0.8397(15) 0.099(5) Uani 1 1 d . . .
H28D H 0.3841 0.5014 0.8440 0.149 Uiso 1 1 calc R G .
H28E H 0.5410 0.4980 0.8157 0.149 Uiso 1 1 calc R . .
H28F H 0.4736 0.4677 0.9265 0.149 Uiso 1 1 calc R . .

loop_
_atom_site_aniso_label
_atom_site_aniso_U_11
_atom_site_aniso_U_22
_atom_site_aniso_U_33
_atom_site_aniso_U_23
_atom_site_aniso_U_13
_atom_site_aniso_U_12
C14A 0.070(7) 0.071(8) 0.080(7) -0.014(6) -0.003(5) 0.026(6)
C15P 0.069(9) 0.073(10) 0.081(8) -0.013(7) -0.002(6) 0.027(7)
C16P 0.070(9) 0.070(9) 0.077(9) -0.009(7) -0.003(7) 0.030(7)
C15Q 0.074(9) 0.075(10) 0.084(8) -0.019(7) -0.002(7) 0.023(8)
C16Q 0.071(9) 0.071(9) 0.080(8) -0.011(7) -0.004(7) 0.026(7)
Li1A 0.028(9) 0.107(17) 0.063(12) -0.029(12) 0.012(8) 0.005(10)
N1A 0.056(6) 0.027(5) 0.043(5) 0.000(4) -0.011(5) 0.004(4)
N2A 0.040(5) 0.084(7) 0.048(6) 0.030(5) -0.022(4) -0.015(5)
C1A 0.053(7) 0.033(6) 0.049(6) 0.006(5) 0.003(5) 0.023(6)
C2A 0.060(7) 0.036(6) 0.039(6) 0.001(5) -0.010(5) 0.018(6)
C3A 0.043(6) 0.048(7) 0.046(6) -0.005(5) -0.001(5) 0.001(5)
C4A 0.024(6) 0.081(9) 0.065(7) -0.043(7) -0.014(5) -0.017(6)
C5A 0.028(6) 0.036(6) 0.059(7) -0.008(5) 0.013(5) 0.017(5)
C6A 0.099(11) 0.060(9) 0.060(8) 0.013(7) -0.009(8) 0.023(8)
C7A 0.036(7) 0.112(14) 0.069(9) 0.018(9) 0.008(6) -0.026(8)
C8A 0.043(7) 0.066(9) 0.073(8) 0.025(8) 0.008(6) 0.013(7)
C9A 0.024(6) 0.118(12) 0.082(9) 0.032(9) -0.005(6) 0.009(7)
C10A 0.057(8) 0.061(8) 0.030(5) 0.001(5) -0.006(5) -0.011(6)
C11A 0.122(9) 0.095(8) 0.081(7) -0.011(6) -0.020(6) 0.046(7)
C12A 0.115(9) 0.102(9) 0.089(7) 0.001(6) -0.016(7) 0.044(8)
C13A 0.145(10) 0.116(9) 0.081(7) -0.014(7) -0.013(7) 0.034(8)
C17A 0.060(8) 0.099(11) 0.027(6) 0.009(6) -0.014(5) 0.014(7)
C18A 0.039(6) 0.049(7) 0.041(6) 0.002(5) -0.011(5) 0.014(5)
C19A 0.069(8) 0.055(8) 0.041(7) -0.021(6) -0.012(6) -0.001(6)
C20A 0.038(7) 0.143(15) 0.033(6) 0.006(8) 0.001(5) 0.026(8)
C21A 0.086(9) 0.054(8) 0.038(6) 0.014(6) -0.009(6) 0.009(7)
C22A 0.068(8) 0.047(7) 0.038(6) 0.009(5) 0.000(6) 0.004(6)
C23A 0.055(8) 0.086(11) 0.075(9) -0.019(8) 0.001(7) -0.022(7)
C24A 0.175(17) 0.085(12) 0.102(12) 0.040(10) 0.054(12) 0.082(12)
C25A 0.050(8) 0.121(14) 0.124(13) 0.047(11) -0.004(8) -0.023(8)
C26A 0.062(10) 0.115(14) 0.141(15) 0.075(11) -0.057(10) -0.052(10)
C27A 0.120(15) 0.096(13) 0.116(14) 0.004(11) -0.036(12) 0.019(11)
C28A 0.178(17) 0.055(9) 0.070(10) 0.006(7) 0.004(10) 0.001(11)
O1C 0.087(5) 0.133(7) 0.103(6) -0.036(5) 0.030(5) 0.006(5)
C11C 0.087(7) 0.131(8) 0.105(7) -0.035(6) 0.030(6) 0.007(6)
C21C 0.086(5) 0.133(8) 0.105(7) -0.034(5) 0.032(5) 0.007(5)
C12C 0.085(7) 0.130(8) 0.104(8) -0.037(7) 0.027(7) 0.010(6)
C22C 0.087(5) 0.133(8) 0.105(7) -0.034(6) 0.031(5) 0.007(6)
C31C 0.097(6) 0.137(8) 0.108(7) -0.039(5) 0.028(5) 0.008(6)
C41C 0.100(7) 0.137(10) 0.107(9) -0.042(7) 0.027(7) 0.006(7)
C42C 0.098(7) 0.137(10) 0.105(8) -0.042(8) 0.028(6) 0.005(8)
O1D 0.107(5) 0.126(7) 0.121(6) -0.048(5) -0.030(5) 0.041(5)
C21D 0.115(6) 0.131(7) 0.118(7) -0.045(6) -0.029(6) 0.038(6)
C11D 0.119(8) 0.132(9) 0.117(9) -0.043(8) -0.021(7) 0.039(8)
C12D 0.117(8) 0.135(9) 0.122(8) -0.041(8) -0.025(7) 0.042(8)
C31D 0.105(6) 0.125(7) 0.125(7) -0.048(6) -0.031(6) 0.036(6)
C41D 0.096(7) 0.121(8) 0.121(8) -0.044(7) -0.028(7) 0.033(6)
C32D 0.104(6) 0.124(7) 0.124(7) -0.046(6) -0.031(6) 0.038(6)
C42D 0.098(8) 0.124(8) 0.120(9) -0.046(7) -0.032(8) 0.035(7)
Li1B 0.054(12) 0.119(19) 0.054(11) -0.009(12) -0.020(9) 0.053(13)
N1B 0.068(6) 0.051(6) 0.020(4) 0.012(4) 0.020(4) 0.021(5)
N2B 0.014(4) 0.081(7) 0.056(6) 0.005(5) 0.006(4) 0.003(4)
C1B 0.026(6) 0.029(6) 0.060(7) -0.002(5) 0.018(5) 0.004(4)
C2B 0.068(8) 0.015(5) 0.032(5) -0.008(4) 0.014(5) 0.002(5)
C3B 0.090(10) 0.041(7) 0.038(6) -0.003(5) -0.003(6) 0.009(6)
C4B 0.027(6) 0.055(7) 0.064(7) -0.004(6) 0.001(5) 0.006(5)
C5B 0.034(6) 0.051(8) 0.053(7) 0.009(5) 0.018(5) 0.011(5)
C6B 0.075(8) 0.043(7) 0.029(6) 0.007(5) 0.015(5) -0.001(6)
C7B 0.041(6) 0.052(7) 0.050(7) -0.009(6) 0.003(5) -0.005(5)
C8B 0.038(7) 0.067(8) 0.047(7) -0.009(6) 0.001(5) -0.014(6)
C9B 0.071(9) 0.124(14) 0.048(7) 0.044(8) -0.003(7) -0.051(10)
C10B 0.031(5) 0.022(5) 0.045(6) 0.015(4) 0.003(5) 0.001(4)
C11B 0.058(7) 0.031(6) 0.064(7) 0.012(5) 0.013(6) -0.012(5)
C12B 0.089(10) 0.065(9) 0.076(9) -0.006(7) 0.003(8) -0.008(8)
C13B 0.109(12) 0.105(13) 0.092(11) 0.017(10) -0.025(10) -0.055(11)
C14B 0.114(12) 0.099(13) 0.087(11) -0.001(10) 0.048(10) -0.034(10)
C15R 0.11(2) 0.045(18) 0.067(12) 0.005(12) 0.035(12) -0.018(14)
C16R 0.054(15) 0.18(2) 0.10(2) -0.081(19) -0.019(14) 0.038(15)
C15S 0.106(18) 0.044(15) 0.065(10) 0.001(10) 0.036(10) -0.017(11)
C16S 0.050(13) 0.18(2) 0.092(19) -0.083(18) -0.014(12) 0.034(13)
C17B 0.050(7) 0.059(8) 0.026(5) -0.016(5) 0.000(5) -0.011(6)
C18B 0.042(6) 0.065(8) 0.057(7) -0.022(6) 0.009(6) -0.011(6)
C19B 0.051(7) 0.081(10) 0.046(7) 0.025(7) 0.010(5) 0.000(7)
C20B 0.082(10) 0.090(12) 0.059(8) 0.041(9) 0.008(7) 0.007(9)
C21B 0.063(8) 0.038(7) 0.067(8) -0.003(6) 0.001(7) 0.015(6)
C22B 0.033(6) 0.048(7) 0.051(7) -0.005(5) -0.005(5) 0.000(5)
C23B 0.090(8) 0.063(7) 0.125(9) 0.011(6) -0.011(7) -0.023(5)
C24P 0.090(8) 0.063(7) 0.126(10) 0.011(6) -0.012(7) -0.022(6)
C25P 0.090(8) 0.064(7) 0.125(10) 0.011(6) -0.012(7) -0.023(6)
C24Q 0.089(8) 0.063(7) 0.125(10) 0.011(6) -0.011(7) -0.022(6)
C25Q 0.090(8) 0.064(7) 0.125(9) 0.011(6) -0.012(7) -0.021(6)
C26B 0.058(7) 0.054(8) 0.044(7) 0.005(6) -0.005(5) -0.002(6)
C27B 0.113(12) 0.125(14) 0.104(12) 0.083(11) -0.064(10) -0.071(11)
C28B 0.166(16) 0.056(9) 0.075(10) -0.009(8) 0.022(10) -0.017(10)

loop_
_atom_type_symbol
_atom_type_description
_atom_type_scat_dispersion_real
_atom_type_scat_dispersion_imag
_atom_type_scat_source
C C 0.0033 0.0016 'International Tables Vol C Tables 4.2.6.8 and 6.1.1.4'
H H 0.0000 0.0000 'International Tables Vol C Tables 4.2.6.8 and 6.1.1.4'
Li Li -0.0003 0.0001 'International Tables Vol C Tables 4.2.6.8 and 6.1.1.4'
N N 0.0061 0.0033 'International Tables Vol C Tables 4.2.6.8 and 6.1.1.4'
O O 0.0106 0.0060 'International Tables Vol C Tables 4.2.6.8 and 6.1.1.4'

loop_
_geom_angle_atom_site_label_1
_geom_angle_atom_site_label_2
_geom_angle_atom_site_label_3
_geom_angle
C16Q C14A C16P 46.0(12)
C16Q C14A C15Q 110.8(4)
C16P C14A C15Q 78.7(11)
C16Q C14A C15P 140.0(14)
C16P C14A C15P 110.5(4)
C15Q C14A C15P 32.5(11)
C16Q C14A C10A 105.2(11)
C16P C14A C10A 103.1(13)
C15Q C14A C10A 128.5(14)
C15P C14A C10A 112.6(14)
C16Q C14A H14A 66.4
C16P C14A H14A 110.1
C15Q C14A H14A 117.4
C15P C14A H14A 110.1
C10A C14A H14A 110.1
C14A C15P H15A 109.5
C14A C15P H15B 109.5
C14A C15P H15C 109.5
C14A C16P H16A 109.5
C14A C16P H16B 109.5
C14A C16P H16C 109.5
C14A C15Q H15D 109.5
C14A C15Q H15E 109.5
H15D C15Q H15E 109.5
C14A C15Q H15F 109.5
H15D C15Q H15F 109.5
H15E C15Q H15F 109.5
C14A C16Q H16D 109.5
C14A C16Q H16E 109.5
H16D C16Q H16E 109.5
C14A C16Q H16F 109.5
H16D C16Q H16F 109.5
H16E C16Q H16F 109.5
N2A Li1A N1A 85.0(8)
N2A Li1A O1C 134.6(11)
N1A Li1A O1C 140.4(11)
N2A Li1A C1A 59.9(6)
N1A Li1A C1A 25.2(4)
O1C Li1A C1A 165.1(11)
N2A Li1A C2A 27.2(4)
N1A Li1A C2A 57.8(5)
O1C Li1A C2A 161.6(10)
C1A Li1A C2A 32.7(4)
C1A N1A C5A 120.6(9)
C1A N1A Li1A 113.4(9)
C5A N1A Li1A 125.8(9)
C2A N2A C17A 112.5(9)
C2A N2A Li1A 115.4(9)
C17A N2A Li1A 132.1(10)
N1A C1A C2A 119.2(10)
N1A C1A C3A 128.8(10)
C2A C1A C3A 112.0(9)
N1A C1A Li1A 41.4(6)
C2A C1A Li1A 78.0(7)
C3A C1A Li1A 169.0(9)
C4A C2A N2A 132.4(9)
C4A C2A C1A 120.8(10)
N2A C2A C1A 106.7(9)
C4A C2A Li1A 169.3(9)
N2A C2A Li1A 37.4(6)
C1A C2A Li1A 69.3(7)
C1A C3A H3A1 109.5
C1A C3A H3A2 109.5
H3A1 C3A H3A2 109.5
C1A C3A H3A3 109.5
H3A1 C3A H3A3 109.5
H3A2 C3A H3A3 109.5
C2A C4A H4A1 120.0
C2A C4A H4A2 120.0
H4A1 C4A H4A2 120.0
C10A C5A N1A 120.1(9)
C10A C5A C6A 124.0(10)
N1A C5A C6A 114.5(9)
C7A C6A C5A 110.3(11)
C7A C6A C11A 127.3(12)
C5A C6A C11A 121.4(10)
C8A C7A C6A 124.9(15)
C8A C7A H7A 117.6
C6A C7A H7A 117.6
C7A C8A C9A 120.9(15)
C7A C8A H8A 119.5
C9A C8A H8A 119.5
C10A C9A C8A 122.6(15)
C10A C9A H9A 118.7
C8A C9A H9A 118.7
C9A C10A C5A 116.4(12)
C9A C10A C14A 119.9(11)
C5A C10A C14A 123.3(10)
C12A C11A C13A 110.3(4)
C12A C11A C6A 116.0(11)
C13A C11A C6A 105.1(11)
C12A C11A H11A 108.4
C13A C11A H11A 108.4
C6A C11A H11A 108.4
C11A C12A H12A 109.5
C11A C12A H12B 109.5
H12A C12A H12B 109.5
C11A C12A H12C 109.5
H12A C12A H12C 109.5
H12B C12A H12C 109.5
C11A C13A H13A 109.5
C11A C13A H13B 109.5
H13A C13A H13B 109.5
C11A C13A H13C 109.5
H13A C13A H13C 109.5
H13B C13A H13C 109.5
C22A C17A N2A 117.4(12)
C22A C17A C18A 126.4(10)
N2A C17A C18A 115.8(10)
C19A C18A C23A 124.4(11)
C19A C18A C17A 113.1(10)
C23A C18A C17A 122.3(9)
C18A C19A C20A 121.2(11)
C18A C19A H19A 119.4
C20A C19A H19A 119.4
C19A C20A C21A 123.1(11)
C19A C20A H20A 118.5
C21A C20A H20A 118.5
C22A C21A C20A 119.4(10)
C22A C21A H21A 120.3
C20A C21A H21A 120.3
C17A C22A C21A 116.6(11)
C17A C22A C26A 126.0(11)
C21A C22A C26A 117.2(10)
C18A C23A C24A 113.5(11)
C18A C23A C25A 109.7(11)
C24A C23A C25A 103.3(13)
C18A C23A H23A 110.0
C24A C23A H23A 110.0
C25A C23A H23A 110.0
C23A C24A H24A 109.5
C23A C24A H24B 109.5
H24A C24A H24B 109.5
C23A C24A H24C 109.5
H24A C24A H24C 109.5
H24B C24A H24C 109.5
C23A C25A H25A 109.5
C23A C25A H25B 109.5
H25A C25A H25B 109.5
C23A C25A H25C 109.5
H25A C25A H25C 109.5
H25B C25A H25C 109.5
C27A C26A C22A 117.9(18)
C27A C26A C28A 115.5(14)
C22A C26A C28A 112.8(11)
C27A C26A H26A 102.5
C22A C26A H26A 102.5
C28A C26A H26A 102.5
C26A C27A H27A 109.5
C26A C27A H27B 109.5
H27A C27A H27B 109.5
C26A C27A H27C 109.5
H27A C27A H27C 109.5
H27B C27A H27C 109.5
C26A C28A H28A 109.5
C26A C28A H28B 109.5
H28A C28A H28B 109.5
C26A C28A H28C 109.5
H28A C28A H28C 109.5
H28B C28A H28C 109.5
C22C O1C C31C 115.1(7)
C22C O1C C21C 33.2(18)
C31C O1C C21C 111.0(6)
C22C O1C Li1A 109.8(14)
C31C O1C Li1A 123.3(8)
C21C O1C Li1A 125.5(8)
O1C C21C C11C 113.7(6)
O1C C21C H21P 108.8
C11C C21C H21P 108.8
O1C C21C H21Q 108.8
C11C C21C H21Q 108.8
H21P C21C H21Q 107.7
O1C C22C C12C 114.1(7)
O1C C31C C41C 114.8(7)
O1C C31C C42C 114.4(7)
C41C C31C C42C 46.0(18)
O1C C31C H31P 108.6
C41C C31C H31P 108.6
C42C C31C H31P 65.4
O1C C31C H31Q 108.6
C41C C31C H31Q 108.6
C42C C31C H31Q 136.4
H31P C31C H31Q 107.5
C31C C41C H41A 109.5
C31C C41C H41B 109.5
C31C C41C H41C 109.5
C31C C42C H42A 109.5
C31C C42C H42B 109.5
H42A C42C H42B 109.5
C31C C42C H42C 109.5
H42A C42C H42C 109.5
H42B C42C H42C 109.5
C32D O1D C21D 114.0(7)
C32D O1D C31D 21(2)
C21D O1D C31D 112.8(6)
C32D O1D Li1B 117.3(11)
C21D O1D Li1B 127.2(8)
C31D O1D Li1B 119.4(10)
O1D C21D C11D 114.2(5)
O1D C21D C12D 113.7(5)
C11D C21D C12D 52.2(19)
O1D C21D H21R 108.7
C11D C21D H21R 108.7
C12D C21D H21R 59.4
O1D C21D H21S 108.7
C11D C21D H21S 108.7
C12D C21D H21S 137.5
H21R C21D H21S 107.6
C21D C11D H11E 109.5
C21D C11D H11F 109.5
C21D C11D H11G 109.5
C21D C12D H12G 109.5
C21D C12D H12H 109.5
H12G C12D H12H 109.5
C21D C12D H12I 109.5
H12G C12D H12I 109.5
H12H C12D H12I 109.5
O1D C31D C41D 114.1(5)
O1D C31D H31A 108.7
C41D C31D H31A 108.7
O1D C31D H31B 108.7
C41D C31D H31B 108.7
H31A C31D H31B 107.6
O1D C32D C42D 113.9(5)
N1B Li1B O1D 137.2(12)
N1B Li1B N2B 85.7(8)
O1D Li1B N2B 135.4(12)
N1B Li1B C2B 59.7(6)
O1D Li1B C2B 159.1(13)
N2B Li1B C2B 26.0(4)
N1B Li1B C1B 26.1(4)
O1D Li1B C1B 162.1(11)
N2B Li1B C1B 59.6(6)
C2B Li1B C1B 33.7(4)
C1B N1B C5B 115.1(8)
C1B N1B Li1B 114.1(8)
C5B N1B Li1B 130.7(9)
C2B N2B C17B 122.2(9)
C2B N2B Li1B 110.2(8)
C17B N2B Li1B 127.1(8)
N1B C1B C3B 129.3(9)
N1B C1B C2B 111.8(8)
C3B C1B C2B 119.0(10)
N1B C1B Li1B 39.7(6)
C3B C1B Li1B 168.3(9)
C2B C1B Li1B 72.2(7)
N2B C2B C4B 121.4(9)
N2B C2B C1B 117.5(9)
C4B C2B C1B 120.9(10)
N2B C2B Li1B 43.8(7)
C4B C2B Li1B 164.9(9)
C1B C2B Li1B 74.1(7)
C1B C3B H3B1 120.0
C1B C3B H3B2 120.0
H3B1 C3B H3B2 120.0
C2B C4B H4B1 109.5
C2B C4B H4B2 109.5
H4B1 C4B H4B2 109.5
C2B C4B H4B3 109.5
H4B1 C4B H4B3 109.5
H4B2 C4B H4B3 109.5
C6B C5B N1B 122.5(9)
C6B C5B C10B 118.0(9)
N1B C5B C10B 119.5(9)
C5B C6B C7B 124.8(9)
C5B C6B C11B 122.3(9)
C7B C6B C11B 112.8(10)
C8B C7B C6B 114.7(10)
C8B C7B H7B 122.6
C6B C7B H7B 122.6
C9B C8B C7B 118.1(10)
C9B C8B H8B 121.0
C7B C8B H8B 121.0
C10B C9B C8B 127.2(11)
C10B C9B H9B 116.4
C8B C9B H9B 116.4
C9B C10B C5B 117.1(10)
C9B C10B C14B 121.6(11)
C5B C10B C14B 121.2(9)
C12B C11B C13B 109.9(11)
C12B C11B C6B 115.2(10)
C13B C11B C6B 109.2(10)
C12B C11B H11P 107.4
C13B C11B H11P 107.4
C6B C11B H11P 107.4
C11B C12B H12P 109.5
C11B C12B H12Q 109.5
H12P C12B H12Q 109.5
C11B C12B H12R 109.5
H12P C12B H12R 109.5
H12Q C12B H12R 109.5
C11B C13B H13D 109.5
C11B C13B H13E 109.5
H13D C13B H13E 109.5
C11B C13B H13F 109.5
H13D C13B H13F 109.5
H13E C13B H13F 109.5
C10B C14B C16S 115.1(13)
C10B C14B C15S 115.7(13)
C16S C14B C15S 110.8(4)
C10B C14B C16R 115(2)
C16S C14B C16R 30.9(16)
C15S C14B C16R 85.3(16)
C10B C14B C15R 102(3)
C16S C14B C15R 134.9(19)
C15S C14B C15R 25.2(16)
C16R C14B C15R 110.5(4)
C10B C14B H14B 109.7
C16S C14B H14B 81.7
C15S C14B H14B 119.6
C16R C14B H14B 109.7
C15R C14B H14B 109.7
C14B C15R H15G 109.5
C14B C15R H15H 109.5
C14B C15R H15I 109.5
C14B C16R H16G 109.5
C14B C16R H16H 109.5
C14B C16R H16I 109.5
C14B C15S H15J 109.5
C14B C15S H15K 109.5
H15J C15S H15K 109.5
C14B C15S H15L 109.5
H15J C15S H15L 109.5
H15K C15S H15L 109.5
C14B C16S H16J 109.5
C14B C16S H16K 109.5
H16J C16S H16K 109.5
C14B C16S H16L 109.5
H16J C16S H16L 109.5
H16K C16S H16L 109.5
C18B C17B C22B 120.5(10)
C18B C17B N2B 121.4(10)
C22B C17B N2B 117.4(9)
C17B C18B C19B 120.6(11)
C17B C18B C23B 123.6(10)
C19B C18B C23B 115.8(11)
C20B C19B C18B 116.1(12)
C20B C19B H19B 121.9
C18B C19B H19B 121.9
C21B C20B C19B 122.9(13)
C21B C20B H20B 118.6
C19B C20B H20B 118.6
C20B C21B C22B 121.2(12)
C20B C21B H21B 119.4
C22B C21B H21B 119.4
C21B C22B C17B 118.3(10)
C21B C22B C26B 120.6(10)
C17B C22B C26B 121.0(9)
C25P C23B C24P 111.2(4)
C25P C23B C24Q 94(2)
C24P C23B C24Q 55(2)
C25P C23B C25Q 43(2)
C24P C23B C25Q 88(2)
C24Q C23B C25Q 110.4(4)
C25P C23B C18B 120.7(12)
C24P C23B C18B 115.9(12)
C24Q C23B C18B 142.7(18)
C25Q C23B C18B 104.7(18)
C25P C23B H23B 101.8
C24P C23B H23B 101.8
C24Q C23B H23B 54.1
C25Q C23B H23B 144.1
C18B C23B H23B 101.8
C23B C24P H24D 109.5
C23B C24P H24E 109.5
C23B C24P H24F 109.5
C23B C25P H25D 109.5
C23B C25P H25E 109.5
C23B C25P H25F 109.5
C28B C26B C22B 115.7(10)
C28B C26B C27B 107.5(12)
C22B C26B C27B 109.2(9)
C28B C26B H26B 108.1
C22B C26B H26B 108.1
C27B C26B H26B 108.1
C26B C27B H27D 109.5
C26B C27B H27E 109.5
H27D C27B H27E 109.5
C26B C27B H27F 109.5
H27D C27B H27F 109.5
H27E C27B H27F 109.5
C26B C28B H28D 109.5
C26B C28B H28E 109.5
H28D C28B H28E 109.5
C26B C28B H28F 109.5
H28D C28B H28F 109.5
H28E C28B H28F 109.5

loop_
_geom_bond_atom_site_label_1
_geom_bond_atom_site_label_2
_geom_bond_distance
C14A C16Q 1.518(4)
C14A C16P 1.520(4)
C14A C15Q 1.521(5)
C14A C15P 1.522(4)
C14A C10A 1.566(16)
C14A H14A 1.0000
C15P H15A 0.9800
C15P H15B 0.9800
C15P H15C 0.9800
C16P H16A 0.9800
C16P H16B 0.9800
C16P H16C 0.9800
C15Q H15D 0.9800
C15Q H15E 0.9800
C15Q H15F 0.9800
C16Q H16D 0.9800
C16Q H16E 0.9800
C16Q H16F 0.9800
Li1A N2A 1.868(19)
Li1A N1A 1.92(2)
Li1A O1C 1.969(18)
Li1A C1A 2.66(2)
Li1A C2A 2.78(2)
N1A C1A 1.234(13)
N1A C5A 1.467(13)
N2A C2A 1.408(13)
N2A C17A 1.453(13)
C1A C2A 1.534(14)
C1A C3A 1.580(14)
C2A C4A 1.353(14)
C3A H3A1 0.9800
C3A H3A2 0.9800
C3A H3A3 0.9800
C4A H4A1 0.9500
C4A H4A2 0.9500
C5A C10A 1.349(14)
C5A C6A 1.508(15)
C6A C7A 1.389(17)
C6A C11A 1.524(5)
C7A C8A 1.299(17)
C7A H7A 0.9500
C8A C9A 1.362(17)
C8A H8A 0.9500
C9A C10A 1.343(15)
C9A H9A 0.9500
C11A C12A 1.521(4)
C11A C13A 1.522(4)
C11A H11A 1.0000
C12A H12A 0.9800
C12A H12B 0.9800
C12A H12C 0.9800
C13A H13A 0.9800
C13A H13B 0.9800
C13A H13C 0.9800
C17A C22A 1.348(15)
C17A C18A 1.546(17)
C18A C19A 1.359(14)
C18A C23A 1.425(17)
C19A C20A 1.414(17)
C19A H19A 0.9500
C20A C21A 1.421(18)
C20A H20A 0.9500
C21A C22A 1.405(16)
C21A H21A 0.9500
C22A C26A 1.479(19)
C23A C24A 1.484(18)
C23A C25A 1.581(17)
C23A H23A 1.0000
C24A H24A 0.9800
C24A H24B 0.9800
C24A H24C 0.9800
C25A H25A 0.9800
C25A H25B 0.9800
C25A H25C 0.9800
C26A C27A 1.41(2)
C26A C28A 1.52(2)
C26A H26A 1.0000
C27A H27A 0.9800
C27A H27B 0.9800
C27A H27C 0.9800
C28A H28A 0.9800
C28A H28B 0.9800
C28A H28C 0.9800
O1C C22C 1.421(5)
O1C C31C 1.426(4)
O1C C21C 1.428(4)
C11C C21C 1.494(4)
C11C H11B 0.9800
C11C H11C 0.9800
C11C H11D 0.9800
C21C H21P 0.9900
C21C H21Q 0.9900
C12C C22C 1.500(5)
C31C C41C 1.494(4)
C31C C42C 1.496(4)
C31C H31P 0.9900
C31C H31Q 0.9900
C41C H41A 0.9800
C41C H41B 0.9800
C41C H41C 0.9800
C42C H42A 0.9800
C42C H42B 0.9800
C42C H42C 0.9800
O1D C32D 1.423(4)
O1D C21D 1.425(4)
O1D C31D 1.426(4)
O1D Li1B 1.91(2)
C21D C11D 1.495(4)
C21D C12D 1.498(4)
C21D H21R 0.9900
C21D H21S 0.9900
C11D H11E 0.9800
C11D H11F 0.9800
C11D H11G 0.9800
C12D H12G 0.9800
C12D H12H 0.9800
C12D H12I 0.9800
C31D C41D 1.496(5)
C31D H31A 0.9900
C31D H31B 0.9900
C41D H41D 0.9800
C41D H41E 0.9800
C41D H41F 0.9800
C32D C42D 1.499(5)
Li1B N1B 1.91(2)
Li1B N2B 1.99(2)
Li1B C2B 2.70(2)
Li1B C1B 2.72(2)
N1B C1B 1.315(13)
N1B C5B 1.428(12)
N2B C2B 1.261(12)
N2B C17B 1.446(13)
C1B C3B 1.352(15)
C1B C2B 1.569(13)
C2B C4B 1.478(14)
C3B H3B1 0.9500
C3B H3B2 0.9500
C4B H4B1 0.9800
C4B H4B2 0.9800
C4B H4B3 0.9800
C5B C6B 1.354(14)
C5B C10B 1.429(13)
C6B C7B 1.436(14)
C6B C11B 1.583(14)
C7B C8B 1.431(15)
C7B H7B 0.9500
C8B C9B 1.360(19)
C8B H8B 0.9500
C9B C10B 1.333(18)
C9B H9B 0.9500
C10B C14B 1.489(16)
C11B C12B 1.535(17)
C11B C13B 1.571(17)
C11B H11P 1.0000
C12B H12P 0.9800
C12B H12Q 0.9800
C12B H12R 0.9800
C13B H13D 0.9800
C13B H13E 0.9800
C13B H13F 0.9800
C14B C16S 1.517(4)
C14B C15S 1.520(4)
C14B C16R 1.520(5)
C14B C15R 1.521(5)
C14B H14B 1.0000
C15R H15G 0.9800
C15R H15H 0.9800
C15R H15I 0.9800
C16R H16G 0.9800
C16R H16H 0.9800
C16R H16I 0.9800
C15S H15J 0.9800
C15S H15K 0.9800
C15S H15L 0.9800
C16S H16J 0.9800
C16S H16K 0.9800
C16S H16L 0.9800
C17B C18B 1.312(15)
C17B C22B 1.406(14)
C18B C19B 1.468(16)
C18B C23B 1.572(16)
C19B C20B 1.377(19)
C19B H19B 0.9500
C20B C21B 1.302(17)
C20B H20B 0.9500
C21B C22B 1.403(14)
C21B H21B 0.9500
C22B C26B 1.532(14)
C23B C25P 1.513(4)
C23B C24P 1.519(4)
C23B C24Q 1.521(4)
C23B C25Q 1.522(4)
C23B H23B 1.0000
C24P H24D 0.9800
C24P H24E 0.9800
C24P H24F 0.9800
C25P H25D 0.9800
C25P H25E 0.9800
C25P H25F 0.9800
C26B C28B 1.481(17)
C26B C27B 1.540(15)
C26B H26B 1.0000
C27B H27D 0.9800
C27B H27E 0.9800
C27B H27F 0.9800
C28B H28D 0.9800
C28B H28E 0.9800
C28B H28F 0.9800
